data_7042608
loop_
_publ_author_name
'Paitandi, Rajendra Prasad'
'Singh, Roop Shikha'
'Mukhopadhyay, Sujay'
'Kumar, Ashish'
'Pandey, Daya Shankar'

_publ_section_title
;
 Spacer length dependent architectural diversity in bis-dipyrrin
 copper(ii) complexes.
;
_journal_issue 16
_journal_name_full 'Dalton transactions (Cambridge, England : 2003)'
_journal_page_first 5420
_journal_page_last 5430
_journal_paper_doi 10.1039/c7dt00107j
_journal_volume 46
_journal_year 2017
_chemical_absolute_configuration unk
_chemical_formula_moiety 'C40 H40 Cu N4 O2'
_chemical_formula_sum 'C40 H40 Cu N4 O2'
_chemical_formula_weight 672.30
_space_group_crystal_system orthorhombic
_space_group_IT_number 19
_space_group_name_Hall 'P 2ac 2ab'
_space_group_name_H-M_alt 'P 21 21 21'
_symmetry_space_group_name_Hall 'P 2ac 2ab'
_symmetry_space_group_name_H-M 'P 21 21 21'
_atom_sites_solution_hydrogens geom
_audit_creation_method SHELXL-2014/7
_audit_update_record
;
2017-03-09 deposited with the CCDC.
2017-03-24 downloaded from the CCDC.
;
_cell_angle_alpha 90
_cell_angle_beta 90
_cell_angle_gamma 90
_cell_formula_units_Z 4
_cell_length_a 8.9995(17)
_cell_length_b 14.841(3)
_cell_length_c 26.069(5)
_cell_measurement_reflns_used 5023
_cell_measurement_temperature 293(2)
_cell_measurement_theta_max 26.78
_cell_measurement_theta_min 1.50
_cell_volume 3481.8(12)
_computing_cell_refinement 'Bruker SMART'
_computing_data_collection 'Bruker SMART'
_computing_molecular_graphics Ortep3
_computing_publication_material Shelx97
_computing_structure_refinement 'SHELXL-2014/7 (Sheldrick, 2014)'
_computing_structure_solution 'SHELXS-97 (Sheldrick, 1997)'
_diffrn_ambient_temperature 293(2)
_diffrn_measured_fraction_theta_full 0.999
_diffrn_measured_fraction_theta_max 0.996
_diffrn_measurement_device_type 'Bruker APEX-II CCD'
_diffrn_radiation_type MoK\a
_diffrn_radiation_wavelength 0.71073
_diffrn_reflns_av_R_equivalents 0.0738
_diffrn_reflns_av_unetI/netI 0.3485
_diffrn_reflns_Laue_measured_fraction_full 0.999
_diffrn_reflns_Laue_measured_fraction_max 0.996
_diffrn_reflns_limit_h_max 12
_diffrn_reflns_limit_k_max 20
_diffrn_reflns_limit_l_max 36
_diffrn_reflns_number 5658
_diffrn_reflns_point_group_measured_fraction_full 0.565
_diffrn_reflns_point_group_measured_fraction_max 0.554
_diffrn_reflns_theta_full 25.242
_diffrn_reflns_theta_max 30.055
_diffrn_reflns_theta_min 2.394
_exptl_absorpt_coefficient_mu 0.667
_exptl_absorpt_correction_T_max 1.00000
_exptl_absorpt_correction_T_min 0.37656
_exptl_absorpt_correction_type multi-scan
_exptl_absorpt_process_details 'SADABS, Bruker, 1997'
_exptl_crystal_colour green
_exptl_crystal_density_diffrn 1.283
_exptl_crystal_description needle
_exptl_crystal_F_000 1412
_exptl_crystal_size_max 0.335
_exptl_crystal_size_mid 0.265
_exptl_crystal_size_min 0.215
_refine_diff_density_max 0.478
_refine_diff_density_min -0.397
_refine_diff_density_rms 0.073
_refine_ls_abs_structure_details
;
No quotients, so Flack parameter determined by classical intensity fit
;
_refine_ls_abs_structure_Flack 0.33(4)
_refine_ls_extinction_expression Fc^*^=kFc[1+0.001xFc^2^\l^3^/sin(2\q)]^-1/4^
_refine_ls_extinction_method 'SHELXL-2014/7 (Sheldrick 2014'
_refine_ls_goodness_of_fit_ref 1.063
_refine_ls_hydrogen_treatment constr
_refine_ls_matrix_type full
_refine_ls_number_parameters 401
_refine_ls_number_reflns 5658
_refine_ls_number_restraints 5
_refine_ls_restrained_S_all 1.072
_refine_ls_R_factor_all 0.3477
_refine_ls_R_factor_gt 0.1298
_refine_ls_shift/su_max 0.005
_refine_ls_shift/su_mean 0.003
_refine_ls_structure_factor_coef Fsqd
_refine_ls_weighting_details 'w=1/[\s^2^(Fo^2^)+(0.0537P)^2^] where P=(Fo^2^+2Fc^2^)/3'
_refine_ls_weighting_scheme calc
_refine_ls_wR_factor_gt 0.1460
_refine_ls_wR_factor_ref 0.1987
_reflns_Friedel_coverage 0.000
_reflns_Friedel_fraction_full 0.000
_reflns_Friedel_fraction_max 0.000
_reflns_number_gt 1880
_reflns_number_total 5658
_reflns_threshold_expression 'I > 2\s(I)'
_cod_data_source_file c7dt00107j2.cif
_cod_data_source_block 9
_cod_depositor_comments 'Adding full bibliography for 7042603--7042608.cif.'
_cod_original_cell_volume 3481.9(12)
_cod_database_code 7042608
_shelx_shelxl_version_number 2014/7
_shelx_space_group_comment
;
The symmetry employed for this shelxl refinement is uniquely defined
by the following loop, which should always be used as a source of
symmetry information in preference to the above space-group names.
They are only intended as comments.
;
_shelx_estimated_absorpt_t_min 0.875
_shelx_estimated_absorpt_t_max 0.892

loop_
_space_group_symop_operation_xyz
'x, y, z'
'x+1/2, -y+1/2, -z'
'-x, y+1/2, -z+1/2'
'-x+1/2, -y, z+1/2'

loop_
_atom_site_label
_atom_site_type_symbol
_atom_site_fract_x
_atom_site_fract_y
_atom_site_fract_z
_atom_site_U_iso_or_equiv
_atom_site_adp_type
_atom_site_occupancy
_atom_site_site_symmetry_order
_atom_site_calc_flag
_atom_site_refinement_flags_posn
_atom_site_refinement_flags_adp
C16 C 0.5575(16) 0.5713(11) -0.0436(6) 0.106(5) Uani 1 1 d . .
H16A H 0.5147 0.6064 -0.0713 0.127 Uiso 1 1 calc R U
H16B H 0.6599 0.5571 -0.0521 0.127 Uiso 1 1 calc R U
C21 C 0.182(2) 0.6776(17) 0.1467(8) 0.231(6) Uani 1 1 d D .
H21A H 0.2570 0.6989 0.1705 0.277 Uiso 1 1 calc R U
H21B H 0.1710 0.6138 0.1539 0.277 Uiso 1 1 calc R U
C18 C 0.4002(18) 0.6515(12) 0.0243(8) 0.176(11) Uani 1 1 d D .
H18A H 0.3293 0.6050 0.0151 0.211 Uiso 1 1 calc R U
H18B H 0.3738 0.7055 0.0054 0.211 Uiso 1 1 calc R U
C20 C 0.249(3) 0.6792(17) 0.1029(8) 0.231(6) Uani 1 1 d D .
H20A H 0.2160 0.7365 0.0891 0.277 Uiso 1 1 calc R U
H20B H 0.1931 0.6345 0.0837 0.277 Uiso 1 1 calc R U
C22 C 0.040(2) 0.7181(17) 0.1670(8) 0.231(6) Uani 1 1 d D .
H22A H 0.0159 0.6906 0.1997 0.277 Uiso 1 1 calc R U
H22B H 0.0545 0.7821 0.1727 0.277 Uiso 1 1 calc R U
C23 C -0.076(2) 0.7055(19) 0.1335(9) 0.231(6) Uani 1 1 d D .
H23A H -0.0958 0.6419 0.1284 0.277 Uiso 1 1 calc R U
H23B H -0.0552 0.7331 0.1005 0.277 Uiso 1 1 calc R U
Cu1 Cu 0.02496(11) 0.39982(9) 0.08700(4) 0.0443(4) Uani 1 1 d . .
N1 N 0.0318(9) 0.4677(5) 0.0226(3) 0.040(2) Uani 1 1 d . .
N3 N 0.0769(8) 0.4035(6) 0.1587(3) 0.045(2) Uani 1 1 d . .
C5 C 0.2328(10) 0.3879(8) -0.0208(4) 0.040(3) Uani 1 1 d . .
O1 O 0.4745(9) 0.4921(6) -0.0348(3) 0.078(3) Uani 1 1 d . .
C4 C 0.1275(11) 0.4569(7) -0.0185(4) 0.040(3) Uani 1 1 d . .
C9 C 0.2387(11) 0.2487(7) 0.0884(4) 0.050(3) Uani 1 1 d . .
H9 H 0.2075 0.2303 0.1207 0.060 Uiso 1 1 calc R U
C6 C 0.2590(10) 0.3235(7) 0.0170(4) 0.036(3) Uani 1 1 d . .
C1 C -0.0481(12) 0.5404(8) 0.0128(4) 0.062(3) Uani 1 1 d . .
H1 H -0.1215 0.5633 0.0342 0.074 Uiso 1 1 calc R U
C8 C 0.3457(12) 0.2045(8) 0.0604(5) 0.059(3) Uani 1 1 d . .
H8 H 0.3965 0.1525 0.0697 0.071 Uiso 1 1 calc R U
N2 N 0.1840(8) 0.3211(6) 0.0641(3) 0.037(2) Uani 1 1 d . .
C36 C 0.2143(10) 0.4035(8) 0.1795(4) 0.052(3) Uani 1 1 d . .
H36 H 0.2996 0.3874 0.1615 0.063 Uiso 1 1 calc R U
C15 C 0.4418(13) 0.4397(8) -0.0763(5) 0.063(4) Uani 1 1 d . .
C3 C 0.1014(12) 0.5274(8) -0.0536(4) 0.053(3) Uani 1 1 d . .
H3 H 0.1504 0.5370 -0.0845 0.064 Uiso 1 1 calc R U
C33 C -0.0155(12) 0.4306(6) 0.1987(4) 0.050(3) Uani 1 1 d . .
C31 C -0.2572(12) 0.4730(10) 0.2401(5) 0.052(3) Uani 1 1 d . .
C32 C -0.1677(13) 0.4431(7) 0.1942(4) 0.053(3) Uani 1 1 d . .
C30 C -0.2932(13) 0.4161(9) 0.2779(5) 0.070(4) Uani 1 1 d . .
H30 H -0.2577 0.3573 0.2764 0.084 Uiso 1 1 calc R U
N4 N -0.1844(8) 0.4170(6) 0.1016(3) 0.045(2) Uani 1 1 d . .
C26 C -0.3012(15) 0.5609(11) 0.2448(5) 0.074(4) Uani 1 1 d . .
C10 C 0.3199(12) 0.3824(8) -0.0689(4) 0.048(3) Uani 1 1 d . .
C40 C -0.2978(11) 0.4080(8) 0.0687(4) 0.053(3) Uani 1 1 d . .
H40 H -0.2862 0.3951 0.0340 0.064 Uiso 1 1 calc R U
C38 C -0.4032(11) 0.4376(7) 0.1425(5) 0.065(4) Uani 1 1 d . .
H38 H -0.4725 0.4498 0.1680 0.078 Uiso 1 1 calc R U
C13 C 0.4766(18) 0.3806(10) -0.1596(5) 0.087(5) Uani 1 1 d . .
H13 H 0.5295 0.3801 -0.1903 0.105 Uiso 1 1 calc R U
C29 C -0.3821(16) 0.4413(12) 0.3197(5) 0.094(5) Uani 1 1 d . .
H29 H -0.4122 0.3995 0.3442 0.113 Uiso 1 1 calc R U
C35 C 0.2146(13) 0.4299(8) 0.2303(4) 0.060(4) Uani 1 1 d . .
H35 H 0.2971 0.4354 0.2515 0.072 Uiso 1 1 calc R U
C39 C -0.4343(10) 0.4200(7) 0.0922(4) 0.054(3) Uani 1 1 d . .
H39 H -0.5276 0.4169 0.0770 0.064 Uiso 1 1 calc R U
C12 C 0.3605(16) 0.3231(10) -0.1547(5) 0.082(4) Uani 1 1 d . .
H12 H 0.3333 0.2846 -0.1812 0.099 Uiso 1 1 calc R U
C2 C -0.0074(12) 0.5777(7) -0.0337(4) 0.061(3) Uani 1 1 d . .
H2 H -0.0486 0.6289 -0.0485 0.073 Uiso 1 1 calc R U
O2 O -0.2630(11) 0.6172(7) 0.2056(4) 0.107(3) Uani 1 1 d . .
C7 C 0.3621(11) 0.2529(7) 0.0158(4) 0.044(3) Uani 1 1 d . .
H7 H 0.4294 0.2409 -0.0104 0.053 Uiso 1 1 calc R U
C37 C -0.2495(10) 0.4339(6) 0.1489(4) 0.036(3) Uani 1 1 d . .
C14 C 0.5204(15) 0.4397(9) -0.1219(5) 0.082(4) Uani 1 1 d . .
H14 H 0.6004 0.4785 -0.1269 0.099 Uiso 1 1 calc R U
C11 C 0.2833(14) 0.3238(9) -0.1082(5) 0.071(4) Uani 1 1 d . .
H11 H 0.2050 0.2837 -0.1036 0.085 Uiso 1 1 calc R U
C27 C -0.3870(13) 0.5917(11) 0.2855(5) 0.082(4) Uani 1 1 d . .
H27 H -0.4189 0.6512 0.2873 0.099 Uiso 1 1 calc R U
C34 C 0.0709(13) 0.4463(7) 0.2431(4) 0.060(3) Uani 1 1 d . .
H34 H 0.0360 0.4645 0.2750 0.072 Uiso 1 1 calc R U
C24 C -0.208(3) 0.7522(10) 0.1601(7) 0.164(9) Uani 1 1 d . .
H24A H -0.2863 0.7586 0.1347 0.197 Uiso 1 1 calc R U
H24B H -0.1762 0.8126 0.1691 0.197 Uiso 1 1 calc R U
C19 C 0.384(3) 0.6714(18) 0.0818(8) 0.231(6) Uani 1 1 d . .
H19A H 0.4357 0.6241 0.1002 0.277 Uiso 1 1 calc R U
H19B H 0.4367 0.7271 0.0887 0.277 Uiso 1 1 calc R U
C17 C 0.5477(18) 0.6225(10) 0.0077(7) 0.125(6) Uani 1 1 d . .
H17A H 0.5890 0.5843 0.0343 0.150 Uiso 1 1 calc R U
H17B H 0.6105 0.6755 0.0053 0.150 Uiso 1 1 calc R U
C25 C -0.2807(19) 0.7105(10) 0.2090(6) 0.115(6) Uani 1 1 d . .
H25A H -0.2324 0.7333 0.2396 0.138 Uiso 1 1 calc R U
H25B H -0.3853 0.7259 0.2106 0.138 Uiso 1 1 calc R U
C28 C -0.4227(15) 0.5299(14) 0.3231(6) 0.097(6) Uani 1 1 d . .
H28 H -0.4761 0.5491 0.3516 0.117 Uiso 1 1 calc R U

loop_
_atom_site_aniso_label
_atom_site_aniso_U_11
_atom_site_aniso_U_22
_atom_site_aniso_U_33
_atom_site_aniso_U_23
_atom_site_aniso_U_13
_atom_site_aniso_U_12
C16 0.094(11) 0.109(15) 0.115(13) 0.028(11) -0.012(10) -0.014(11)
C21 0.200(15) 0.256(12) 0.236(16) -0.007(11) 0.051(11) -0.081(13)
C18 0.069(12) 0.105(15) 0.35(3) -0.076(18) -0.045(16) 0.029(11)
C20 0.200(15) 0.256(12) 0.236(16) -0.007(11) 0.051(11) -0.081(13)
C22 0.200(15) 0.256(12) 0.236(16) -0.007(11) 0.051(11) -0.081(13)
C23 0.200(15) 0.256(12) 0.236(16) -0.007(11) 0.051(11) -0.081(13)
Cu1 0.0346(6) 0.0517(8) 0.0465(8) -0.0053(8) 0.0041(6) 0.0007(7)
N1 0.032(5) 0.034(5) 0.054(6) 0.001(4) 0.006(5) 0.012(5)
N3 0.047(5) 0.046(5) 0.043(6) -0.008(5) -0.003(4) -0.001(6)
C5 0.042(6) 0.037(7) 0.041(7) -0.005(6) -0.008(5) -0.007(6)
O1 0.071(6) 0.071(6) 0.093(7) 0.014(5) 0.018(5) -0.036(5)
C4 0.041(7) 0.044(8) 0.035(7) -0.001(6) -0.002(5) 0.012(6)
C9 0.049(7) 0.060(8) 0.041(7) -0.001(7) -0.003(7) 0.012(6)
C6 0.027(6) 0.041(7) 0.039(7) -0.012(6) 0.001(5) -0.005(6)
C1 0.052(8) 0.066(9) 0.067(9) -0.008(7) 0.020(7) -0.004(7)
C8 0.056(8) 0.046(8) 0.075(10) 0.003(7) 0.001(7) 0.002(7)
N2 0.027(4) 0.040(6) 0.043(6) -0.008(5) 0.003(4) 0.000(4)
C36 0.023(6) 0.064(8) 0.071(9) -0.008(8) -0.009(5) 0.001(7)
C15 0.062(9) 0.053(8) 0.075(11) 0.016(8) 0.006(8) 0.014(7)
C3 0.047(7) 0.064(9) 0.049(8) 0.016(7) -0.002(6) -0.002(7)
C33 0.044(7) 0.066(8) 0.040(7) -0.020(5) 0.001(6) 0.010(6)
C31 0.039(7) 0.057(10) 0.062(10) -0.013(8) 0.002(6) -0.003(7)
C32 0.058(8) 0.064(9) 0.037(8) -0.004(6) 0.021(6) -0.005(7)
C30 0.078(9) 0.073(10) 0.059(9) -0.001(9) 0.006(7) 0.019(9)
N4 0.023(4) 0.060(7) 0.054(6) -0.013(5) -0.007(4) 0.005(5)
C26 0.070(9) 0.100(14) 0.051(10) -0.027(9) 0.002(8) -0.012(9)
C10 0.048(7) 0.052(9) 0.043(8) 0.006(6) 0.010(5) 0.013(7)
C40 0.047(6) 0.072(9) 0.041(7) -0.001(7) 0.009(5) -0.009(8)
C38 0.048(8) 0.077(10) 0.072(9) -0.013(7) 0.019(6) 0.002(6)
C13 0.107(12) 0.090(13) 0.065(10) 0.027(9) 0.047(10) 0.014(11)
C29 0.096(12) 0.123(16) 0.062(11) -0.018(10) 0.033(9) -0.013(11)
C35 0.050(8) 0.083(11) 0.047(8) -0.025(7) -0.009(6) -0.006(7)
C39 0.037(6) 0.061(8) 0.062(8) -0.017(7) -0.003(6) 0.004(5)
C12 0.109(12) 0.098(13) 0.039(9) -0.014(8) 0.011(8) 0.024(10)
C2 0.049(8) 0.049(8) 0.084(9) 0.016(7) 0.000(6) 0.017(7)
O2 0.144(9) 0.067(8) 0.110(8) -0.019(6) 0.060(7) -0.008(7)
C7 0.037(7) 0.044(8) 0.051(9) -0.004(6) 0.007(6) -0.005(6)
C37 0.017(5) 0.037(7) 0.054(8) -0.016(6) 0.008(5) -0.004(5)
C14 0.081(10) 0.099(12) 0.067(9) 0.029(9) 0.034(9) 0.002(9)
C11 0.079(9) 0.073(10) 0.061(10) -0.006(8) 0.005(8) 0.009(8)
C27 0.081(9) 0.091(11) 0.074(10) -0.031(11) 0.027(8) 0.003(10)
C34 0.080(10) 0.066(9) 0.033(7) -0.007(6) 0.011(7) 0.005(7)
C24 0.31(3) 0.057(12) 0.126(17) 0.020(11) 0.047(19) 0.012(15)
C19 0.200(15) 0.256(12) 0.236(16) -0.007(11) 0.051(11) -0.081(13)
C17 0.101(14) 0.081(13) 0.193(18) 0.021(12) -0.031(13) -0.041(11)
C25 0.152(15) 0.054(12) 0.139(17) -0.038(11) -0.019(13) -0.008(11)
C28 0.066(10) 0.158(18) 0.067(11) -0.052(12) 0.010(8) 0.007(11)

loop_
_atom_type_symbol
_atom_type_description
_atom_type_scat_dispersion_real
_atom_type_scat_dispersion_imag
_atom_type_scat_source
C C 0.0033 0.0016 'International Tables Vol C Tables 4.2.6.8 and 6.1.1.4'
H H 0.0000 0.0000 'International Tables Vol C Tables 4.2.6.8 and 6.1.1.4'
N N 0.0061 0.0033 'International Tables Vol C Tables 4.2.6.8 and 6.1.1.4'
O O 0.0106 0.0060 'International Tables Vol C Tables 4.2.6.8 and 6.1.1.4'
Cu Cu 0.3201 1.2651 'International Tables Vol C Tables 4.2.6.8 and 6.1.1.4'

loop_
_geom_angle_atom_site_label_1
_geom_angle_atom_site_label_2
_geom_angle_atom_site_label_3
_geom_angle
O1 C16 C17 103.8(11)
C20 C21 C22 134(2)
C17 C18 C19 115.7(18)
C21 C20 C19 142(3)
C23 C22 C21 112(2)
C22 C23 C24 104(2)
N3 Cu1 N4 92.4(3)
N3 Cu1 N2 97.8(3)
N4 Cu1 N2 148.9(3)
N3 Cu1 N1 144.0(4)
N4 Cu1 N1 97.5(3)
N2 Cu1 N1 91.3(3)
C1 N1 C4 106.5(8)
C1 N1 Cu1 124.7(7)
C4 N1 Cu1 128.5(7)
C36 N3 C33 104.2(8)
C36 N3 Cu1 127.7(7)
C33 N3 Cu1 126.1(7)
C4 C5 C6 126.0(9)
C4 C5 C10 115.8(10)
C6 C5 C10 118.2(10)
C15 O1 C16 117.4(11)
N1 C4 C5 122.8(10)
N1 C4 C3 108.2(9)
C5 C4 C3 129.0(10)
N2 C9 C8 112.9(11)
C7 C6 C5 127.6(10)
C7 C6 N2 108.6(9)
C5 C6 N2 123.8(10)
N1 C1 C2 110.7(10)
C7 C8 C9 106.0(11)
C9 N2 C6 104.9(9)
C9 N2 Cu1 127.4(7)
C6 N2 Cu1 127.5(8)
N3 C36 C35 112.8(9)
C14 C15 O1 124.8(13)
C14 C15 C10 121.2(12)
O1 C15 C10 114.0(11)
C2 C3 C4 106.5(10)
C32 C33 N3 124.4(9)
C32 C33 C34 126.2(10)
N3 C33 C34 109.4(9)
C30 C31 C26 117.8(12)
C30 C31 C32 121.9(13)
C26 C31 C32 120.3(12)
C33 C32 C37 125.3(9)
C33 C32 C31 120.0(10)
C37 C32 C31 114.6(10)
C31 C30 C29 122.9(13)
C40 N4 C37 105.4(8)
C40 N4 Cu1 127.0(7)
C37 N4 Cu1 127.5(6)
O2 C26 C31 116.4(12)
O2 C26 C27 120.7(15)
C31 C26 C27 122.8(15)
C11 C10 C15 117.8(11)
C11 C10 C5 122.4(11)
C15 C10 C5 119.8(11)
N4 C40 C39 112.3(9)
C39 C38 C37 108.1(10)
C14 C13 C12 123.7(13)
C28 C29 C30 117.2(15)
C34 C35 C36 106.6(10)
C38 C39 C40 105.5(9)
C13 C12 C11 117.5(13)
C3 C2 C1 108.1(10)
C26 O2 C25 122.1(12)
C8 C7 C6 107.5(10)
N4 C37 C32 123.1(9)
N4 C37 C38 108.6(9)
C32 C37 C38 128.3(10)
C13 C14 C15 117.9(13)
C10 C11 C12 121.8(12)
C26 C27 C28 116.9(15)
C35 C34 C33 107.1(10)
C23 C24 C25 120.8(17)
C20 C19 C18 120(2)
C18 C17 C16 117.0(13)
O2 C25 C24 107.1(13)
C29 C28 C27 122.1(14)

loop_
_geom_bond_atom_site_label_1
_geom_bond_atom_site_label_2
_geom_bond_distance
C16 O1 1.412(14)
C16 C17 1.543(17)
C21 C20 1.293(15)
C21 C22 1.506(16)
C18 C17 1.460(19)
C18 C19 1.53(2)
C20 C19 1.34(2)
C22 C23 1.375(16)
C23 C24 1.54(2)
Cu1 N3 1.926(7)
Cu1 N4 1.939(7)
Cu1 N2 1.941(8)
Cu1 N1 1.959(7)
N1 C1 1.322(12)
N1 C4 1.383(11)
N3 C36 1.351(10)
N3 C33 1.394(11)
C5 C4 1.396(13)
C5 C6 1.392(13)
C5 C10 1.482(12)
O1 C15 1.363(12)
C4 C3 1.411(13)
C9 N2 1.341(12)
C9 C8 1.374(13)
C6 C7 1.400(13)
C6 N2 1.402(11)
C1 C2 1.381(13)
C8 C7 1.374(13)
C36 C35 1.381(12)
C15 C14 1.383(15)
C15 C10 1.401(14)
C3 C2 1.336(13)
C33 C32 1.387(14)
C33 C34 1.414(13)
C31 C30 1.337(15)
C31 C26 1.368(16)
C31 C32 1.508(14)
C32 C37 1.400(14)
C30 C29 1.404(15)
N4 C40 1.339(10)
N4 C37 1.388(11)
C26 O2 1.364(14)
C26 C27 1.390(15)
C10 C11 1.384(14)
C40 C39 1.385(12)
C38 C39 1.365(12)
C38 C37 1.394(13)
C13 C14 1.377(16)
C13 C12 1.354(17)
C29 C28 1.367(18)
C35 C34 1.357(13)
C12 C11 1.396(14)
O2 C25 1.396(15)
C27 C28 1.380(18)
C24 C25 1.56(2)
